data_7160089
loop_
_publ_author_name
'Tu, Yuyang'
'Inagaki, Yusuke'
'Ohara, Kazuaki'
'Yamaguchi, Kentaro'
'Setaka, Wataru'

_publ_section_title
;
 Ring-closing metathesis of dialkenylcycloalkanes for the synthesis of
 fused bicycloalkanes and tricycloalkanes.
;
_journal_issue 34
_journal_name_full 'Organic &amp; biomolecular chemistry'
_journal_page_first 6950
_journal_page_last 6954
_journal_paper_doi 10.1039/d4ob01143k
_journal_volume 22
_journal_year 2024
_chemical_compound_source no
_chemical_formula_moiety 'C64 H132 Si4'
_chemical_formula_sum 'C64 H132 Si4'
_chemical_formula_weight 1014.05
_chemical_melting_point 324.0(10)
_chemical_name_common 2a
_chemical_name_systematic tricycloalkane
_space_group_crystal_system triclinic
_space_group_IT_number 2
_space_group_name_Hall '-P 1'
_space_group_name_H-M_alt 'P -1'
_atom_sites_solution_hydrogens geom
_audit_creation_method SHELXL-2018/3
_audit_update_record
;
2024-08-05 deposited with the CCDC.	2024-08-08 downloaded from the CCDC.
;
_cell_angle_alpha 114.915(6)
_cell_angle_beta 92.110(5)
_cell_angle_gamma 92.923(5)
_cell_formula_units_Z 1
_cell_length_a 10.0201(10)
_cell_length_b 13.7449(13)
_cell_length_c 13.8357(13)
_cell_measurement_reflns_used 4601
_cell_measurement_temperature 250(2)
_cell_measurement_theta_max 68.4797
_cell_measurement_theta_min 5.7702
_cell_volume 1722.4(3)
_computing_cell_refinement 'SAINT V8.40B (Bruker AXS LLC, 2019)'
_computing_data_collection 'Bruker Instrument Service vV6.2.16'
_computing_data_reduction 'SAINT V8.40B (Bruker AXS LLC, 2019)'
_computing_molecular_graphics 'Ortep-3 for Windows (Farrugia, 2020)'
_computing_publication_material 'WinGX (Farrugia, 2020)'
_computing_structure_refinement 'SHELXL-2018/3 (Sheldrick, 2018)'
_computing_structure_solution 'Sir-2019 (IUCr, 2019)'
_diffrn_ambient_temperature 250(2)
_diffrn_detector_area_resol_mean 7.3910
_diffrn_measured_fraction_theta_full 0.975
_diffrn_measured_fraction_theta_max 0.956
_diffrn_measurement_device_type 'Bruker D8 goniometer'
_diffrn_measurement_method 'omega scans'
_diffrn_radiation_monochromator 'multilayered conforcal mirror'
_diffrn_radiation_type CuK\a
_diffrn_radiation_wavelength 1.54178
_diffrn_reflns_av_R_equivalents 0.0579
_diffrn_reflns_av_unetI/netI 0.0481
_diffrn_reflns_Laue_measured_fraction_full 0.975
_diffrn_reflns_Laue_measured_fraction_max 0.956
_diffrn_reflns_limit_h_max 12
_diffrn_reflns_limit_h_min -12
_diffrn_reflns_limit_k_max 16
_diffrn_reflns_limit_k_min -16
_diffrn_reflns_limit_l_max 17
_diffrn_reflns_limit_l_min -16
_diffrn_reflns_number 32186
_diffrn_reflns_point_group_measured_fraction_full 0.975
_diffrn_reflns_point_group_measured_fraction_max 0.956
_diffrn_reflns_theta_full 67.679
_diffrn_reflns_theta_max 73.085
_diffrn_reflns_theta_min 3.802
_diffrn_source 'sealed tube'
_exptl_absorpt_coefficient_mu 1.029
_exptl_absorpt_correction_T_max 0.95
_exptl_absorpt_correction_T_min 0.73
_exptl_absorpt_correction_type multi-scan
_exptl_absorpt_process_details
;
Krause, L., Herbst-Irmer, R., Sheldrick, G. M., Stalke, D. (2015).
"Comparison of silver and molybdenum microfocus X-ray sources for
single-crystal structure determination"
J. Appl. Cryst. 48, 3-10.
doi:10.1107/S1600576714022985
;
_exptl_crystal_colour colourless
_exptl_crystal_density_diffrn 0.978
_exptl_crystal_description prism
_exptl_crystal_F_000 572
_exptl_crystal_recrystallization_method 'Re-crystallisation from solvent'
_exptl_crystal_size_max 0.240
_exptl_crystal_size_mid 0.150
_exptl_crystal_size_min 0.120
_refine_diff_density_max 0.658
_refine_diff_density_min -0.339
_refine_diff_density_rms 0.048
_refine_ls_extinction_method none
_refine_ls_goodness_of_fit_ref 1.041
_refine_ls_hydrogen_treatment constr
_refine_ls_matrix_type full
_refine_ls_number_parameters 307
_refine_ls_number_reflns 6601
_refine_ls_number_restraints 0
_refine_ls_restrained_S_all 1.041
_refine_ls_R_factor_all 0.1002
_refine_ls_R_factor_gt 0.0731
_refine_ls_shift/su_max 0.000
_refine_ls_shift/su_mean 0.000
_refine_ls_structure_factor_coef Fsqd
_refine_ls_weighting_details 'w=1/[\s^2^(Fo^2^)+(0.0870P)^2^+1.1586P] where P=(Fo^2^+2Fc^2^)/3'
_refine_ls_weighting_scheme calc
_refine_ls_wR_factor_gt 0.1837
_refine_ls_wR_factor_ref 0.2109
_reflns_Friedel_coverage 0.000
_reflns_number_gt 4906
_reflns_number_total 6601
_reflns_threshold_expression 'I > 2\s(I)'
_cod_data_source_file d4ob01143k2.cif
_cod_data_source_block 2a
_cod_depositor_comments
;
The following automatic conversions were performed:

data item '_chemical_melting_point' value '323-325 K' was changed to
'324.0(10)' -- the average value was taken and precision was
estimated.

data item '_exptl_absorpt_correction_type' value 'Multi-Scan' was
changed to 'multi-scan' in accordance with the
/home/data/users/saulius/crontab/automatic-downloads/rss-feeds/RSC/lib/dictionaries/cif_core.dic
dictionary named 'cif_core.dic' version 2.4.2 last updated on
2011-04-26.

Automatic conversion script
Id: cif_fix_values 8170 2020-07-09 18:12:32Z antanas 

 Adding full bibliography for 7160089--7160091.cif.
;
_cod_database_code 7160089
_shelx_space_group_comment
;
The symmetry employed for this shelxl refinement is uniquely defined
by the following loop, which should always be used as a source of
symmetry information in preference to the above space-group names.
They are only intended as comments.
;
_shelx_estimated_absorpt_t_min 0.790
_shelx_estimated_absorpt_t_max 0.886

loop_
_space_group_symop_operation_xyz
'x, y, z'
'-x, -y, -z'

loop_
_atom_site_label
_atom_site_type_symbol
_atom_site_fract_x
_atom_site_fract_y
_atom_site_fract_z
_atom_site_U_iso_or_equiv
_atom_site_adp_type
_atom_site_occupancy
_atom_site_site_symmetry_order
_atom_site_calc_flag
_atom_site_refinement_flags_posn
_atom_site_refinement_flags_adp
_atom_site_refinement_flags_occupancy
_atom_site_disorder_assembly
_atom_site_disorder_group
Si1 Si 0.25191(8) 0.40219(6) 0.28730(7) 0.0589(2) Uani 1 1 d . . . . .
Si2 Si 0.83338(8) -0.37803(6) 0.19950(7) 0.0632(3) Uani 1 1 d . . . . .
C1 C 0.4136(3) 0.3872(3) 0.3507(3) 0.0653(7) Uani 1 1 d . . . . .
H1A H 0.425799 0.444488 0.423394 0.078 Uiso 1 1 calc R U . . .
H1B H 0.407164 0.318361 0.356113 0.078 Uiso 1 1 calc R U . . .
C2 C 0.5368(3) 0.3917(3) 0.2908(3) 0.0794(10) Uani 1 1 d . . . . .
H2A H 0.514734 0.349425 0.214176 0.095 Uiso 1 1 calc R U . . .
H2B H 0.557463 0.466438 0.302433 0.095 Uiso 1 1 calc R U . . .
C3 C 0.6621(3) 0.3505(3) 0.3222(3) 0.0761(9) Uani 1 1 d . . . . .
H3A H 0.738776 0.368325 0.289218 0.091 Uiso 1 1 calc R U . . .
H3B H 0.679748 0.387166 0.399865 0.091 Uiso 1 1 calc R U . . .
C4 C 0.6492(3) 0.2306(3) 0.2886(3) 0.0728(8) Uani 1 1 d . . . . .
H4A H 0.617895 0.195086 0.213014 0.087 Uiso 1 1 calc R U . . .
H4B H 0.580536 0.214569 0.329487 0.087 Uiso 1 1 calc R U . . .
C5 C 0.7780(3) 0.1826(3) 0.3038(3) 0.0698(8) Uani 1 1 d . . . . .
H5A H 0.847589 0.199210 0.263975 0.084 Uiso 1 1 calc R U . . .
H5B H 0.808486 0.216191 0.379624 0.084 Uiso 1 1 calc R U . . .
C6 C 0.7601(3) 0.0630(3) 0.2669(3) 0.0707(8) Uani 1 1 d . . . . .
H6A H 0.723086 0.030961 0.192685 0.085 Uiso 1 1 calc R U . . .
H6B H 0.693625 0.047763 0.309836 0.085 Uiso 1 1 calc R U . . .
C7 C 0.8844(3) 0.0078(3) 0.2728(3) 0.0772(9) Uani 1 1 d . . . . .
H7A H 0.916390 0.032858 0.347766 0.093 Uiso 1 1 calc R U . . .
H7B H 0.954700 0.027854 0.235764 0.093 Uiso 1 1 calc R U . . .
C8 C 0.8594(3) -0.1146(3) 0.2228(3) 0.0724(8) Uani 1 1 d . . . . .
H8A H 0.789500 -0.133839 0.260733 0.087 Uiso 1 1 calc R U . . .
H8B H 0.825151 -0.138652 0.148515 0.087 Uiso 1 1 calc R U . . .
C9 C 0.9801(3) -0.1746(3) 0.2245(4) 0.0787(9) Uani 1 1 d . . . . .
H9A H 1.006033 -0.159496 0.298733 0.094 Uiso 1 1 calc R U . . .
H9B H 1.054622 -0.147470 0.196523 0.094 Uiso 1 1 calc R U . . .
C10 C 0.9581(3) -0.2965(3) 0.1595(3) 0.0766(9) Uani 1 1 d . . . . .
H10A H 1.045030 -0.326473 0.158091 0.092 Uiso 1 1 calc R U . . .
H10B H 0.932000 -0.309425 0.085864 0.092 Uiso 1 1 calc R U . . .
C11 C 0.6567(3) -0.3518(2) 0.1736(2) 0.0580(6) Uani 1 1 d . . . . .
H11A H 0.595484 -0.398867 0.191390 0.070 Uiso 1 1 calc R U . . .
H11B H 0.641665 -0.277275 0.221403 0.070 Uiso 1 1 calc R U . . .
C12 C 0.6221(3) -0.3695(2) 0.0592(2) 0.0635(7) Uani 1 1 d . . . . .
H12A H 0.624781 -0.446234 0.012645 0.076 Uiso 1 1 calc R U . . .
H12B H 0.691298 -0.330578 0.038117 0.076 Uiso 1 1 calc R U . . .
C13 C 0.4852(3) -0.3337(2) 0.0396(2) 0.0622(7) Uani 1 1 d . . . . .
H13A H 0.459973 -0.368525 -0.037187 0.075 Uiso 1 1 calc R U . . .
H13B H 0.418418 -0.358820 0.075533 0.075 Uiso 1 1 calc R U . . .
C14 C 0.4804(3) -0.2131(2) 0.0781(3) 0.0625(7) Uani 1 1 d . . . . .
H14A H 0.548724 -0.187361 0.043780 0.075 Uiso 1 1 calc R U . . .
H14B H 0.502460 -0.178157 0.155304 0.075 Uiso 1 1 calc R U . . .
C15 C 0.3452(3) -0.1801(2) 0.0547(3) 0.0614(7) Uani 1 1 d . . . . .
H15A H 0.317803 -0.223215 -0.020880 0.074 Uiso 1 1 calc R U . . .
H15B H 0.279448 -0.197738 0.096728 0.074 Uiso 1 1 calc R U . . .
C16 C 0.3402(3) -0.0624(2) 0.0783(3) 0.0658(7) Uani 1 1 d . . . . .
H16A H 0.405969 -0.043999 0.036858 0.079 Uiso 1 1 calc R U . . .
H16B H 0.365592 -0.018732 0.154188 0.079 Uiso 1 1 calc R U . . .
C17 C 0.2026(3) -0.0343(3) 0.0521(3) 0.0739(9) Uani 1 1 d . . . . .
H17A H 0.170060 -0.088195 -0.019012 0.089 Uiso 1 1 calc R U . . .
H17B H 0.141211 -0.039996 0.103230 0.089 Uiso 1 1 calc R U . . .
C18 C 0.1954(4) 0.0762(3) 0.0534(3) 0.0748(9) Uani 1 1 d . . . . .
H18A H 0.260528 0.083710 0.005353 0.090 Uiso 1 1 calc R U . . .
H18B H 0.106197 0.080487 0.024625 0.090 Uiso 1 1 calc R U . . .
C19 C 0.2220(4) 0.1698(3) 0.1618(3) 0.0752(9) Uani 1 1 d . . . . .
H19A H 0.311189 0.166162 0.191102 0.090 Uiso 1 1 calc R U . . .
H19B H 0.156450 0.163444 0.210080 0.090 Uiso 1 1 calc R U . . .
C20 C 0.2143(4) 0.2805(3) 0.1584(3) 0.0717(8) Uani 1 1 d . . . . .
H20A H 0.123905 0.283892 0.130854 0.086 Uiso 1 1 calc R U . . .
H20B H 0.276736 0.284294 0.107000 0.086 Uiso 1 1 calc R U . . .
C21 C 0.2703(3) 0.5227(2) 0.2572(3) 0.0640(7) Uani 1 1 d . . . . .
H21A H 0.346965 0.514797 0.213164 0.077 Uiso 1 1 calc R U . . .
H21B H 0.190320 0.522707 0.214275 0.077 Uiso 1 1 calc R U . . .
C22 C 0.2899(3) 0.6319(2) 0.3532(3) 0.0661(7) Uani 1 1 d . . . . .
H22A H 0.211371 0.642206 0.395651 0.079 Uiso 1 1 calc R U . . .
H22B H 0.367822 0.631692 0.398054 0.079 Uiso 1 1 calc R U . . .
C23 C 0.3105(3) 0.7262(2) 0.3241(3) 0.0658(7) Uani 1 1 d . . . . .
H23A H 0.398614 0.723822 0.295049 0.079 Uiso 1 1 calc R U . . .
H23B H 0.242997 0.717554 0.267386 0.079 Uiso 1 1 calc R U . . .
C24 C 0.3019(4) 0.8349(3) 0.4150(3) 0.0718(8) Uani 1 1 d . . . . .
H24A H 0.369018 0.843531 0.471902 0.086 Uiso 1 1 calc R U . . .
H24B H 0.213498 0.837597 0.443755 0.086 Uiso 1 1 calc R U . . .
C25 C 0.3234(3) 0.9285(3) 0.3848(3) 0.0701(8) Uani 1 1 d . . . . .
H25A H 0.416632 0.932876 0.366897 0.084 Uiso 1 1 calc R U . . .
H25B H 0.265943 0.914477 0.320781 0.084 Uiso 1 1 calc R U . . .
C26 C 0.2936(4) 1.0361(3) 0.4725(3) 0.0779(9) Uani 1 1 d . . . . .
H26A H 0.201533 1.030596 0.492235 0.094 Uiso 1 1 calc R U . . .
H26B H 0.353423 1.051075 0.535585 0.094 Uiso 1 1 calc R U . . .
C27 C 0.3098(4) 1.1298(3) 0.4423(3) 0.0810(10) Uani 1 1 d . . . . .
H27A H 0.245178 1.117726 0.382712 0.097 Uiso 1 1 calc R U . . .
H27B H 0.399826 1.132466 0.417706 0.097 Uiso 1 1 calc R U . . .
C28 C 0.2887(4) 1.2396(3) 0.5358(3) 0.0809(10) Uani 1 1 d . . . . .
H28A H 0.347398 1.248374 0.597613 0.097 Uiso 1 1 calc R U . . .
H28B H 0.315491 1.297248 0.514927 0.097 Uiso 1 1 calc R U . . .
C29 C 0.8511(4) -0.2512(3) 0.4324(3) 0.0845(10) Uani 1 1 d . . . . .
H29A H 0.909514 -0.242979 0.494106 0.101 Uiso 1 1 calc R U . . .
H29B H 0.878031 -0.192956 0.412341 0.101 Uiso 1 1 calc R U . . .
C30 C 0.8724(4) -0.3582(3) 0.3400(3) 0.0786(9) Uani 1 1 d . . . . .
H30A H 0.818964 -0.413998 0.350912 0.094 Uiso 1 1 calc R U . . .
H30B H 0.966596 -0.372109 0.345888 0.094 Uiso 1 1 calc R U . . .
C31 C 0.1142(3) 0.4159(3) 0.3786(3) 0.0810(10) Uani 1 1 d . . . . .
H31A H 0.134689 0.479198 0.445163 0.122 Uiso 1 1 calc R U . . .
H31B H 0.030687 0.422978 0.345135 0.122 Uiso 1 1 calc R U . . .
H31C H 0.105588 0.352580 0.392778 0.122 Uiso 1 1 calc R U . . .
C32 C 0.8597(4) -0.5230(3) 0.1125(4) 0.0911(11) Uani 1 1 d . . . . .
H32A H 0.840662 -0.537626 0.038158 0.137 Uiso 1 1 calc R U . . .
H32B H 0.951858 -0.536805 0.122947 0.137 Uiso 1 1 calc R U . . .
H32C H 0.800197 -0.569174 0.131410 0.137 Uiso 1 1 calc R U . . .

loop_
_atom_site_aniso_label
_atom_site_aniso_U_11
_atom_site_aniso_U_22
_atom_site_aniso_U_33
_atom_site_aniso_U_23
_atom_site_aniso_U_13
_atom_site_aniso_U_12
Si1 0.0622(5) 0.0550(4) 0.0638(5) 0.0282(4) 0.0069(3) 0.0115(3)
Si2 0.0573(5) 0.0546(5) 0.0810(6) 0.0317(4) 0.0028(4) 0.0080(3)
C1 0.0677(17) 0.0655(18) 0.0677(18) 0.0321(15) 0.0038(14) 0.0129(14)
C2 0.0668(19) 0.084(2) 0.110(3) 0.062(2) 0.0127(18) 0.0152(16)
C3 0.0626(18) 0.070(2) 0.107(3) 0.048(2) 0.0057(17) 0.0058(15)
C4 0.0639(18) 0.0677(19) 0.092(2) 0.0386(18) 0.0026(16) 0.0064(14)
C5 0.0649(18) 0.0637(18) 0.084(2) 0.0338(16) 0.0081(15) 0.0085(14)
C6 0.0701(19) 0.0605(18) 0.082(2) 0.0295(16) 0.0090(16) 0.0114(14)
C7 0.0663(19) 0.071(2) 0.105(3) 0.046(2) 0.0170(17) 0.0082(15)
C8 0.0637(18) 0.0668(19) 0.093(2) 0.0393(18) 0.0091(16) 0.0082(14)
C9 0.0621(18) 0.074(2) 0.114(3) 0.052(2) 0.0175(18) 0.0079(15)
C10 0.0577(17) 0.075(2) 0.107(3) 0.046(2) 0.0186(17) 0.0172(15)
C11 0.0547(15) 0.0571(15) 0.0677(17) 0.0313(14) 0.0089(12) 0.0063(12)
C12 0.0685(17) 0.0586(16) 0.0649(17) 0.0259(14) 0.0096(14) 0.0160(13)
C13 0.0683(17) 0.0558(16) 0.0604(16) 0.0231(14) -0.0023(13) 0.0066(13)
C14 0.0583(16) 0.0580(16) 0.0727(19) 0.0286(15) 0.0051(13) 0.0067(13)
C15 0.0612(16) 0.0542(15) 0.0708(18) 0.0284(14) 0.0039(13) 0.0045(12)
C16 0.0633(17) 0.0576(17) 0.079(2) 0.0309(15) 0.0056(14) 0.0039(13)
C17 0.0669(18) 0.0636(18) 0.099(2) 0.0423(18) 0.0061(17) 0.0077(14)
C18 0.075(2) 0.0679(19) 0.085(2) 0.0359(18) -0.0069(16) 0.0060(15)
C19 0.091(2) 0.0673(19) 0.073(2) 0.0366(17) 0.0044(17) -0.0013(16)
C20 0.088(2) 0.0600(18) 0.0670(19) 0.0273(15) 0.0028(16) 0.0046(15)
C21 0.0653(17) 0.0603(17) 0.0706(18) 0.0312(15) 0.0050(14) 0.0119(13)
C22 0.0693(18) 0.0583(17) 0.0701(19) 0.0258(15) 0.0060(14) 0.0120(14)
C23 0.0673(17) 0.0609(17) 0.0711(19) 0.0292(15) 0.0075(14) 0.0090(13)
C24 0.080(2) 0.0626(18) 0.075(2) 0.0296(16) 0.0096(16) 0.0108(15)
C25 0.0752(19) 0.0639(18) 0.0703(19) 0.0281(16) 0.0037(15) 0.0023(15)
C26 0.102(3) 0.0635(19) 0.075(2) 0.0346(17) 0.0144(18) 0.0103(17)
C27 0.106(3) 0.071(2) 0.072(2) 0.0368(18) 0.0094(18) -0.0033(18)
C28 0.100(3) 0.0641(19) 0.082(2) 0.0357(18) 0.0037(19) -0.0080(17)
C29 0.094(3) 0.072(2) 0.091(3) 0.040(2) -0.009(2) 0.0007(18)
C30 0.086(2) 0.0622(19) 0.092(2) 0.0373(18) -0.0049(18) 0.0101(16)
C31 0.072(2) 0.086(2) 0.094(3) 0.044(2) 0.0209(18) 0.0148(17)
C32 0.078(2) 0.064(2) 0.122(3) 0.029(2) 0.002(2) 0.0178(17)

loop_
_atom_type_symbol
_atom_type_description
_atom_type_scat_dispersion_real
_atom_type_scat_dispersion_imag
_atom_type_scat_source
C C 0.0181 0.0091 'International Tables Vol C Tables 4.2.6.8 and 6.1.1.4'
H H 0.0000 0.0000 'International Tables Vol C Tables 4.2.6.8 and 6.1.1.4'
Si Si 0.2541 0.3302 'International Tables Vol C Tables 4.2.6.8 and 6.1.1.4'

loop_
_geom_angle_atom_site_label_1
_geom_angle_atom_site_label_2
_geom_angle_atom_site_label_3
_geom_angle
_geom_angle_site_symmetry_1
_geom_angle_site_symmetry_3
_geom_angle_publ_flag
C31 Si1 C20 110.15(18) . . ?
C31 Si1 C21 110.61(15) . . ?
C20 Si1 C21 108.18(15) . . ?
C31 Si1 C1 109.84(16) . . ?
C20 Si1 C1 108.56(15) . . ?
C21 Si1 C1 109.47(14) . . ?
C30 Si2 C11 113.44(15) . . ?
C30 Si2 C32 106.13(18) . . ?
C11 Si2 C32 108.70(16) . . ?
C30 Si2 C10 110.91(18) . . ?
C11 Si2 C10 111.52(14) . . ?
C32 Si2 C10 105.68(18) . . ?
C2 C1 Si1 114.5(2) . . ?
C2 C1 H1A 108.6 . . ?
Si1 C1 H1A 108.6 . . ?
C2 C1 H1B 108.6 . . ?
Si1 C1 H1B 108.6 . . ?
H1A C1 H1B 107.6 . . ?
C3 C2 C1 115.3(3) . . ?
C3 C2 H2A 108.4 . . ?
C1 C2 H2A 108.4 . . ?
C3 C2 H2B 108.4 . . ?
C1 C2 H2B 108.4 . . ?
H2A C2 H2B 107.5 . . ?
C4 C3 C2 112.6(3) . . ?
C4 C3 H3A 109.1 . . ?
C2 C3 H3A 109.1 . . ?
C4 C3 H3B 109.1 . . ?
C2 C3 H3B 109.1 . . ?
H3A C3 H3B 107.8 . . ?
C3 C4 C5 114.8(3) . . ?
C3 C4 H4A 108.6 . . ?
C5 C4 H4A 108.6 . . ?
C3 C4 H4B 108.6 . . ?
C5 C4 H4B 108.6 . . ?
H4A C4 H4B 107.5 . . ?
C6 C5 C4 112.5(3) . . ?
C6 C5 H5A 109.1 . . ?
C4 C5 H5A 109.1 . . ?
C6 C5 H5B 109.1 . . ?
C4 C5 H5B 109.1 . . ?
H5A C5 H5B 107.8 . . ?
C5 C6 C7 116.1(3) . . ?
C5 C6 H6A 108.2 . . ?
C7 C6 H6A 108.2 . . ?
C5 C6 H6B 108.2 . . ?
C7 C6 H6B 108.2 . . ?
H6A C6 H6B 107.4 . . ?
C6 C7 C8 112.3(3) . . ?
C6 C7 H7A 109.1 . . ?
C8 C7 H7A 109.1 . . ?
C6 C7 H7B 109.1 . . ?
C8 C7 H7B 109.1 . . ?
H7A C7 H7B 107.9 . . ?
C9 C8 C7 114.9(3) . . ?
C9 C8 H8A 108.5 . . ?
C7 C8 H8A 108.5 . . ?
C9 C8 H8B 108.5 . . ?
C7 C8 H8B 108.5 . . ?
H8A C8 H8B 107.5 . . ?
C8 C9 C10 113.9(3) . . ?
C8 C9 H9A 108.8 . . ?
C10 C9 H9A 108.8 . . ?
C8 C9 H9B 108.8 . . ?
C10 C9 H9B 108.8 . . ?
H9A C9 H9B 107.7 . . ?
C9 C10 Si2 120.5(3) . . ?
C9 C10 H10A 107.2 . . ?
Si2 C10 H10A 107.2 . . ?
C9 C10 H10B 107.2 . . ?
Si2 C10 H10B 107.2 . . ?
H10A C10 H10B 106.8 . . ?
C12 C11 Si2 114.3(2) . . ?
C12 C11 H11A 108.7 . . ?
Si2 C11 H11A 108.7 . . ?
C12 C11 H11B 108.7 . . ?
Si2 C11 H11B 108.7 . . ?
H11A C11 H11B 107.6 . . ?
C11 C12 C13 115.2(2) . . ?
C11 C12 H12A 108.5 . . ?
C13 C12 H12A 108.5 . . ?
C11 C12 H12B 108.5 . . ?
C13 C12 H12B 108.5 . . ?
H12A C12 H12B 107.5 . . ?
C14 C13 C12 114.4(2) . . ?
C14 C13 H13A 108.7 . . ?
C12 C13 H13A 108.7 . . ?
C14 C13 H13B 108.7 . . ?
C12 C13 H13B 108.7 . . ?
H13A C13 H13B 107.6 . . ?
C13 C14 C15 113.3(2) . . ?
C13 C14 H14A 108.9 . . ?
C15 C14 H14A 108.9 . . ?
C13 C14 H14B 108.9 . . ?
C15 C14 H14B 108.9 . . ?
H14A C14 H14B 107.7 . . ?
C16 C15 C14 115.3(2) . . ?
C16 C15 H15A 108.4 . . ?
C14 C15 H15A 108.4 . . ?
C16 C15 H15B 108.4 . . ?
C14 C15 H15B 108.4 . . ?
H15A C15 H15B 107.5 . . ?
C15 C16 C17 113.0(3) . . ?
C15 C16 H16A 109.0 . . ?
C17 C16 H16A 109.0 . . ?
C15 C16 H16B 109.0 . . ?
C17 C16 H16B 109.0 . . ?
H16A C16 H16B 107.8 . . ?
C18 C17 C16 116.2(3) . . ?
C18 C17 H17A 108.2 . . ?
C16 C17 H17A 108.2 . . ?
C18 C17 H17B 108.2 . . ?
C16 C17 H17B 108.2 . . ?
H17A C17 H17B 107.4 . . ?
C19 C18 C17 115.3(3) . . ?
C19 C18 H18A 108.4 . . ?
C17 C18 H18A 108.4 . . ?
C19 C18 H18B 108.4 . . ?
C17 C18 H18B 108.4 . . ?
H18A C18 H18B 107.5 . . ?
C18 C19 C20 113.1(3) . . ?
C18 C19 H19A 109.0 . . ?
C20 C19 H19A 109.0 . . ?
C18 C19 H19B 109.0 . . ?
C20 C19 H19B 109.0 . . ?
H19A C19 H19B 107.8 . . ?
C19 C20 Si1 116.8(2) . . ?
C19 C20 H20A 108.1 . . ?
Si1 C20 H20A 108.1 . . ?
C19 C20 H20B 108.1 . . ?
Si1 C20 H20B 108.1 . . ?
H20A C20 H20B 107.3 . . ?
C22 C21 Si1 116.4(2) . . ?
C22 C21 H21A 108.2 . . ?
Si1 C21 H21A 108.2 . . ?
C22 C21 H21B 108.2 . . ?
Si1 C21 H21B 108.2 . . ?
H21A C21 H21B 107.3 . . ?
C23 C22 C21 114.1(3) . . ?
C23 C22 H22A 108.7 . . ?
C21 C22 H22A 108.7 . . ?
C23 C22 H22B 108.7 . . ?
C21 C22 H22B 108.7 . . ?
H22A C22 H22B 107.6 . . ?
C24 C23 C22 114.8(3) . . ?
C24 C23 H23A 108.6 . . ?
C22 C23 H23A 108.6 . . ?
C24 C23 H23B 108.6 . . ?
C22 C23 H23B 108.6 . . ?
H23A C23 H23B 107.5 . . ?
C23 C24 C25 114.2(3) . . ?
C23 C24 H24A 108.7 . . ?
C25 C24 H24A 108.7 . . ?
C23 C24 H24B 108.7 . . ?
C25 C24 H24B 108.7 . . ?
H24A C24 H24B 107.6 . . ?
C26 C25 C24 113.5(3) . . ?
C26 C25 H25A 108.9 . . ?
C24 C25 H25A 108.9 . . ?
C26 C25 H25B 108.9 . . ?
C24 C25 H25B 108.9 . . ?
H25A C25 H25B 107.7 . . ?
C27 C26 C25 114.2(3) . . ?
C27 C26 H26A 108.7 . . ?
C25 C26 H26A 108.7 . . ?
C27 C26 H26B 108.7 . . ?
C25 C26 H26B 108.7 . . ?
H26A C26 H26B 107.6 . . ?
C26 C27 C28 113.1(3) . . ?
C26 C27 H27A 109.0 . . ?
C28 C27 H27A 109.0 . . ?
C26 C27 H27B 109.0 . . ?
C28 C27 H27B 109.0 . . ?
H27A C27 H27B 107.8 . . ?
C29 C28 C27 113.6(3) 2_666 . ?
C29 C28 H28A 108.8 2_666 . ?
C27 C28 H28A 108.8 . . ?
C29 C28 H28B 108.8 2_666 . ?
C27 C28 H28B 108.8 . . ?
H28A C28 H28B 107.7 . . ?
C28 C29 C30 114.0(3) 2_666 . ?
C28 C29 H29A 108.8 2_666 . ?
C30 C29 H29A 108.8 . . ?
C28 C29 H29B 108.8 2_666 . ?
C30 C29 H29B 108.8 . . ?
H29A C29 H29B 107.7 . . ?
C29 C30 Si2 120.0(2) . . ?
C29 C30 H30A 107.3 . . ?
Si2 C30 H30A 107.3 . . ?
C29 C30 H30B 107.3 . . ?
Si2 C30 H30B 107.3 . . ?
H30A C30 H30B 106.9 . . ?
Si1 C31 H31A 109.5 . . ?
Si1 C31 H31B 109.5 . . ?
H31A C31 H31B 109.5 . . ?
Si1 C31 H31C 109.5 . . ?
H31A C31 H31C 109.5 . . ?
H31B C31 H31C 109.5 . . ?
Si2 C32 H32A 109.5 . . ?
Si2 C32 H32B 109.5 . . ?
H32A C32 H32B 109.5 . . ?
Si2 C32 H32C 109.5 . . ?
H32A C32 H32C 109.5 . . ?
H32B C32 H32C 109.5 . . ?

loop_
_geom_bond_atom_site_label_1
_geom_bond_atom_site_label_2
_geom_bond_distance
_geom_bond_site_symmetry_2
_geom_bond_publ_flag
Si1 C31 1.868(3) . ?
Si1 C20 1.869(3) . ?
Si1 C21 1.873(3) . ?
Si1 C1 1.875(3) . ?
Si2 C30 1.868(4) . ?
Si2 C11 1.877(3) . ?
Si2 C32 1.883(4) . ?
Si2 C10 1.885(3) . ?
C1 C2 1.525(4) . ?
C1 H1A 0.9800 . ?
C1 H1B 0.9800 . ?
C2 C3 1.525(4) . ?
C2 H2A 0.9800 . ?
C2 H2B 0.9800 . ?
C3 C4 1.508(5) . ?
C3 H3A 0.9800 . ?
C3 H3B 0.9800 . ?
C4 C5 1.526(4) . ?
C4 H4A 0.9800 . ?
C4 H4B 0.9800 . ?
C5 C6 1.500(4) . ?
C5 H5A 0.9800 . ?
C5 H5B 0.9800 . ?
C6 C7 1.508(4) . ?
C6 H6A 0.9800 . ?
C6 H6B 0.9800 . ?
C7 C8 1.529(5) . ?
C7 H7A 0.9800 . ?
C7 H7B 0.9800 . ?
C8 C9 1.503(4) . ?
C8 H8A 0.9800 . ?
C8 H8B 0.9800 . ?
C9 C10 1.532(5) . ?
C9 H9A 0.9800 . ?
C9 H9B 0.9800 . ?
C10 H10A 0.9800 . ?
C10 H10B 0.9800 . ?
C11 C12 1.521(4) . ?
C11 H11A 0.9800 . ?
C11 H11B 0.9800 . ?
C12 C13 1.533(4) . ?
C12 H12A 0.9800 . ?
C12 H12B 0.9800 . ?
C13 C14 1.516(4) . ?
C13 H13A 0.9800 . ?
C13 H13B 0.9800 . ?
C14 C15 1.517(4) . ?
C14 H14A 0.9800 . ?
C14 H14B 0.9800 . ?
C15 C16 1.514(4) . ?
C15 H15A 0.9800 . ?
C15 H15B 0.9800 . ?
C16 C17 1.523(4) . ?
C16 H16A 0.9800 . ?
C16 H16B 0.9800 . ?
C17 C18 1.516(4) . ?
C17 H17A 0.9800 . ?
C17 H17B 0.9800 . ?
C18 C19 1.513(5) . ?
C18 H18A 0.9800 . ?
C18 H18B 0.9800 . ?
C19 C20 1.548(4) . ?
C19 H19A 0.9800 . ?
C19 H19B 0.9800 . ?
C20 H20A 0.9800 . ?
C20 H20B 0.9800 . ?
C21 C22 1.525(5) . ?
C21 H21A 0.9800 . ?
C21 H21B 0.9800 . ?
C22 C23 1.517(4) . ?
C22 H22A 0.9800 . ?
C22 H22B 0.9800 . ?
C23 C24 1.503(5) . ?
C23 H23A 0.9800 . ?
C23 H23B 0.9800 . ?
C24 C25 1.520(4) . ?
C24 H24A 0.9800 . ?
C24 H24B 0.9800 . ?
C25 C26 1.519(5) . ?
C25 H25A 0.9800 . ?
C25 H25B 0.9800 . ?
C26 C27 1.516(4) . ?
C26 H26A 0.9800 . ?
C26 H26B 0.9800 . ?
C27 C28 1.550(5) . ?
C27 H27A 0.9800 . ?
C27 H27B 0.9800 . ?
C28 C29 1.480(5) 2_666 ?
C28 H28A 0.9800 . ?
C28 H28B 0.9800 . ?
C29 C30 1.520(5) . ?
C29 H29A 0.9800 . ?
C29 H29B 0.9800 . ?
C30 H30A 0.9800 . ?
C30 H30B 0.9800 . ?
C31 H31A 0.9700 . ?
C31 H31B 0.9700 . ?
C31 H31C 0.9700 . ?
C32 H32A 0.9700 . ?
C32 H32B 0.9700 . ?
C32 H32C 0.9700 . ?

loop_
_geom_torsion_atom_site_label_1
_geom_torsion_atom_site_label_2
_geom_torsion_atom_site_label_3
_geom_torsion_atom_site_label_4
_geom_torsion
_geom_torsion_site_symmetry_1
_geom_torsion_site_symmetry_2
_geom_torsion_site_symmetry_3
_geom_torsion_site_symmetry_4
_geom_torsion_publ_flag
C31 Si1 C1 C2 -171.6(3) . . . . ?
C20 Si1 C1 C2 67.9(3) . . . . ?
C21 Si1 C1 C2 -50.0(3) . . . . ?
Si1 C1 C2 C3 -164.3(3) . . . . ?
C1 C2 C3 C4 68.7(4) . . . . ?
C2 C3 C4 C5 171.8(3) . . . . ?
C3 C4 C5 C6 -178.7(3) . . . . ?
C4 C5 C6 C7 176.4(3) . . . . ?
C5 C6 C7 C8 -174.0(3) . . . . ?
C6 C7 C8 C9 179.0(3) . . . . ?
C7 C8 C9 C10 -171.3(3) . . . . ?
C8 C9 C10 Si2 -64.5(4) . . . . ?
C30 Si2 C10 C9 -56.5(3) . . . . ?
C11 Si2 C10 C9 70.9(3) . . . . ?
C32 Si2 C10 C9 -171.1(3) . . . . ?
C30 Si2 C11 C12 -178.9(2) . . . . ?
C32 Si2 C11 C12 -61.1(3) . . . . ?
C10 Si2 C11 C12 55.0(3) . . . . ?
Si2 C11 C12 C13 -171.9(2) . . . . ?
C11 C12 C13 C14 76.5(3) . . . . ?
C12 C13 C14 C15 178.2(2) . . . . ?
C13 C14 C15 C16 -172.3(3) . . . . ?
C14 C15 C16 C17 179.3(3) . . . . ?
C15 C16 C17 C18 -168.8(3) . . . . ?
C16 C17 C18 C19 -67.0(4) . . . . ?
C17 C18 C19 C20 179.6(3) . . . . ?
C18 C19 C20 Si1 -177.7(3) . . . . ?
C31 Si1 C20 C19 -70.4(3) . . . . ?
C21 Si1 C20 C19 168.6(3) . . . . ?
C1 Si1 C20 C19 49.9(3) . . . . ?
C31 Si1 C21 C22 54.4(3) . . . . ?
C20 Si1 C21 C22 175.1(2) . . . . ?
C1 Si1 C21 C22 -66.8(3) . . . . ?
Si1 C21 C22 C23 177.4(2) . . . . ?
C21 C22 C23 C24 168.1(3) . . . . ?
C22 C23 C24 C25 179.7(3) . . . . ?
C23 C24 C25 C26 171.2(3) . . . . ?
C24 C25 C26 C27 -177.9(3) . . . . ?
C25 C26 C27 C28 -175.9(3) . . . . ?
C26 C27 C28 C29 -68.2(4) . . . 2_666 ?
C28 C29 C30 Si2 82.6(4) 2_666 . . . ?
C11 Si2 C30 C29 -56.1(3) . . . . ?
C32 Si2 C30 C29 -175.4(3) . . . . ?
C10 Si2 C30 C29 70.3(3) . . . . ?
